data_2229022
loop_
_publ_author_name
'Ouzidan, Younes'
'Kandri Rodi, Youssef'
'Butcher, Raymond J.'
'Essassi, El Mokhtar'
'El Ammari, Lahcen'

_publ_section_title
;
 1-Nonyl-1<i>H</i>-benzimidazol-2(3<i>H</i>)-one
;
_journal_coeditor_code DN2641
_journal_issue 2
_journal_name_full 'Acta Crystallographica Section E'
_journal_page_first o283
_journal_paper_doi 10.1107/S1600536810054164
_journal_volume 67
_journal_year 2011
_chemical_formula_iupac 'C16 H24 N2 O'
_chemical_formula_moiety 'C16 H24 N2 O'
_chemical_formula_sum 'C16 H24 N2 O'
_chemical_formula_weight 260.37
_chemical_name_systematic
;
1-Nonyl-1<i>H</i>-benzimidazol-2(3<i>H</i>)-one
;
_space_group_IT_number 14
_symmetry_cell_setting monoclinic
_symmetry_space_group_name_Hall '-P 2ybc'
_symmetry_space_group_name_H-M 'P 1 21/c 1'
_atom_sites_solution_hydrogens geom
_atom_sites_solution_primary direct
_atom_sites_solution_secondary difmap
_audit_creation_method SHELXL-97
_cell_angle_alpha 90.00
_cell_angle_beta 115.543(7)
_cell_angle_gamma 90.00
_cell_formula_units_Z 4
_cell_length_a 18.0230(10)
_cell_length_b 5.4585(2)
_cell_length_c 16.5708(9)
_cell_measurement_reflns_used 2656
_cell_measurement_temperature 123(2)
_cell_measurement_theta_max 67.66
_cell_measurement_theta_min 5.34
_cell_volume 1470.88(15)
_computing_cell_refinement
;
CrysAlis PRO (Oxford Diffraction, 2010)
;
_computing_data_collection
;
CrysAlis PRO (Oxford Diffraction, 2010)
;
_computing_data_reduction
;
CrysAlis PRO (Oxford Diffraction, 2010)
;
_computing_molecular_graphics 'ORTEP-3 for Windows (Farrugia, 1997)'
_computing_publication_material 'WinGX (Farrugia, 1999)'
_computing_structure_refinement 'SHELXL97 (Sheldrick, 2008)'
_computing_structure_solution 'SHELXS97 (Sheldrick, 2008)'
_diffrn_ambient_temperature 123(2)
_diffrn_detector_area_resol_mean 10.5081
_diffrn_measured_fraction_theta_full 0.998
_diffrn_measured_fraction_theta_max 0.998
_diffrn_measurement_device_type 'Oxford Diffraction Xcalibur Ruby Gemini'
_diffrn_measurement_method \w
_diffrn_radiation_monochromator graphite
_diffrn_radiation_source 'Enhance (Cu) X-ray Source'
_diffrn_radiation_type CuK\a
_diffrn_radiation_wavelength 1.54184
_diffrn_reflns_av_R_equivalents 0.0380
_diffrn_reflns_av_sigmaI/netI 0.0397
_diffrn_reflns_limit_h_max 14
_diffrn_reflns_limit_h_min -21
_diffrn_reflns_limit_k_max 5
_diffrn_reflns_limit_k_min -6
_diffrn_reflns_limit_l_max 19
_diffrn_reflns_limit_l_min -15
_diffrn_reflns_number 4966
_diffrn_reflns_theta_full 67.66
_diffrn_reflns_theta_max 67.66
_diffrn_reflns_theta_min 5.34
_exptl_absorpt_coefficient_mu 0.572
_exptl_absorpt_correction_T_max 0.955
_exptl_absorpt_correction_T_min 0.908
_exptl_absorpt_correction_type multi-scan
_exptl_absorpt_process_details
;
(CrysAlis PRO; Oxford Diffraction, 2010)
;
_exptl_crystal_colour colorless
_exptl_crystal_density_diffrn 1.176
_exptl_crystal_density_method 'not measured'
_exptl_crystal_description needle
_exptl_crystal_F_000 568
_exptl_crystal_size_max 0.54
_exptl_crystal_size_mid 0.14
_exptl_crystal_size_min 0.08
_refine_diff_density_max 0.244
_refine_diff_density_min -0.232
_refine_ls_extinction_method none
_refine_ls_goodness_of_fit_ref 1.061
_refine_ls_hydrogen_treatment mixed
_refine_ls_matrix_type full
_refine_ls_number_parameters 177
_refine_ls_number_reflns 2656
_refine_ls_number_restraints 0
_refine_ls_restrained_S_all 1.061
_refine_ls_R_factor_all 0.0638
_refine_ls_R_factor_gt 0.0483
_refine_ls_shift/su_max 0.000
_refine_ls_shift/su_mean 0.000
_refine_ls_structure_factor_coef Fsqd
_refine_ls_weighting_details 'calc w=1/[\s^2^(Fo^2^)+(0.0758P)^2^+0.0676P] where P=(Fo^2^+2Fc^2^)/3'
_refine_ls_weighting_scheme calc
_refine_ls_wR_factor_gt 0.1241
_refine_ls_wR_factor_ref 0.1369
_reflns_number_gt 2073
_reflns_number_total 2656
_reflns_threshold_expression I>2sigma(I)
_cod_data_source_file dn2641.cif
_cod_data_source_block I
_cod_original_cell_volume 1470.86(15)
_cod_original_sg_symbol_H-M 'P 21/c'
_cod_database_code 2229022
_cod_database_fobs_code 2229022

loop_
_symmetry_equiv_pos_as_xyz
'x, y, z'
'-x, y+1/2, -z+1/2'
'-x, -y, -z'
'x, -y-1/2, z-1/2'

loop_
_atom_site_type_symbol
_atom_site_label
_atom_site_fract_x
_atom_site_fract_y
_atom_site_fract_z
_atom_site_U_iso_or_equiv
_atom_site_adp_type
_atom_site_calc_flag
_atom_site_refinement_flags
_atom_site_occupancy
_atom_site_disorder_assembly
_atom_site_disorder_group
O O1 0.04944(8) 0.7205(2) 0.58716(8) 0.0258(3) Uani d . 1 . .
N N1 0.11884(9) 0.9981(3) 0.53791(9) 0.0227(3) Uani d . 1 . .
N N2 0.05350(9) 0.6926(3) 0.44838(9) 0.0238(3) Uani d . 1 . .
H H2N 0.0218(14) 0.554(4) 0.4288(14) 0.040(6) Uiso d . 1 . .
C C1 0.07126(10) 0.7949(3) 0.53033(11) 0.0217(4) Uani d . 1 . .
C C2 0.08761(11) 0.8328(3) 0.40292(11) 0.0231(4) Uani d . 1 . .
C C3 0.08572(11) 0.8103(3) 0.31892(12) 0.0269(4) Uani d . 1 . .
H H3A 0.0576 0.6787 0.2803 0.032 Uiso calc R 1 . .
C C4 0.12671(11) 0.9882(3) 0.29310(12) 0.0285(4) Uani d . 1 . .
H H4A 0.1271 0.9765 0.2361 0.034 Uiso calc R 1 . .
C C5 0.16711(12) 1.1829(3) 0.34929(12) 0.0288(4) Uani d . 1 . .
H H5A 0.1941 1.3020 0.3296 0.035 Uiso calc R 1 . .
C C6 0.16872(11) 1.2065(3) 0.43378(12) 0.0256(4) Uani d . 1 . .
H H6A 0.1960 1.3396 0.4720 0.031 Uiso calc R 1 . .
C C7 0.12889(10) 1.0278(3) 0.45958(11) 0.0228(4) Uani d . 1 . .
C C8 0.14782(11) 1.1628(3) 0.61482(11) 0.0237(4) Uani d . 1 . .
H H8A 0.1212 1.1168 0.6539 0.028 Uiso calc R 1 . .
H H8B 0.1306 1.3320 0.5935 0.028 Uiso calc R 1 . .
C C9 0.24066(11) 1.1583(3) 0.66960(11) 0.0244(4) Uani d . 1 . .
H H9A 0.2555 1.2741 0.7202 0.029 Uiso calc R 1 . .
H H9B 0.2670 1.2171 0.6317 0.029 Uiso calc R 1 . .
C C10 0.27540(11) 0.9070(3) 0.70653(12) 0.0282(4) Uani d . 1 . .
H H10A 0.2660 0.7946 0.6561 0.034 Uiso calc R 1 . .
H H10B 0.2457 0.8404 0.7399 0.034 Uiso calc R 1 . .
C C11 0.36729(11) 0.9157(4) 0.76838(12) 0.0287(4) Uani d . 1 . .
H H11A 0.3963 0.9927 0.7360 0.034 Uiso calc R 1 . .
H H11B 0.3761 1.0207 0.8204 0.034 Uiso calc R 1 . .
C C12 0.40510(11) 0.6654(4) 0.80204(12) 0.0304(4) Uani d . 1 . .
H H12A 0.3996 0.5635 0.7503 0.036 Uiso calc R 1 . .
H H12B 0.3741 0.5839 0.8314 0.036 Uiso calc R 1 . .
C C13 0.49577(12) 0.6790(4) 0.86815(12) 0.0300(4) Uani d . 1 . .
H H13A 0.5267 0.7583 0.8383 0.036 Uiso calc R 1 . .
H H13B 0.5012 0.7841 0.9191 0.036 Uiso calc R 1 . .
C C14 0.53471(11) 0.4315(3) 0.90421(12) 0.0301(4) Uani d . 1 . .
H H14A 0.5305 0.3269 0.8536 0.036 Uiso calc R 1 . .
H H14B 0.5035 0.3506 0.9335 0.036 Uiso calc R 1 . .
C C15 0.62484(11) 0.4504(4) 0.97121(12) 0.0314(4) Uani d . 1 . .
H H15A 0.6556 0.5360 0.9425 0.038 Uiso calc R 1 . .
H H15B 0.6288 0.5511 1.0226 0.038 Uiso calc R 1 . .
C C16 0.66513(13) 0.2034(4) 1.00569(14) 0.0392(5) Uani d . 1 . .
H H16A 0.7224 0.2283 1.0491 0.059 Uiso calc R 1 . .
H H16B 0.6637 0.1050 0.9556 0.059 Uiso calc R 1 . .
H H16C 0.6353 0.1176 1.0346 0.059 Uiso calc R 1 . .

loop_
_atom_site_aniso_label
_atom_site_aniso_U_11
_atom_site_aniso_U_22
_atom_site_aniso_U_33
_atom_site_aniso_U_12
_atom_site_aniso_U_13
_atom_site_aniso_U_23
O1 0.0284(7) 0.0254(7) 0.0233(6) -0.0011(5) 0.0109(5) 0.0012(5)
N1 0.0246(8) 0.0227(8) 0.0190(7) 0.0001(6) 0.0077(6) 0.0002(6)
N2 0.0242(8) 0.0228(8) 0.0225(8) -0.0017(6) 0.0083(6) -0.0009(6)
C1 0.0202(8) 0.0209(8) 0.0214(8) 0.0037(7) 0.0066(7) 0.0018(7)
C2 0.0203(8) 0.0227(9) 0.0241(9) 0.0019(7) 0.0075(7) 0.0012(7)
C3 0.0265(9) 0.0269(10) 0.0231(9) 0.0010(7) 0.0065(7) -0.0024(7)
C4 0.0306(10) 0.0331(10) 0.0216(8) 0.0037(8) 0.0112(8) 0.0025(8)
C5 0.0301(10) 0.0290(10) 0.0283(10) 0.0003(8) 0.0135(8) 0.0044(7)
C6 0.0254(9) 0.0227(9) 0.0258(9) -0.0010(7) 0.0082(7) -0.0005(7)
C7 0.0211(9) 0.0246(9) 0.0202(8) 0.0048(7) 0.0065(7) 0.0026(7)
C8 0.0266(9) 0.0224(9) 0.0203(8) 0.0009(7) 0.0083(7) -0.0006(7)
C9 0.0257(9) 0.0246(9) 0.0218(9) -0.0014(7) 0.0093(7) -0.0015(7)
C10 0.0258(10) 0.0274(10) 0.0272(9) -0.0001(8) 0.0076(8) 0.0010(7)
C11 0.0253(10) 0.0310(10) 0.0254(9) -0.0003(8) 0.0066(8) 0.0017(7)
C12 0.0274(10) 0.0312(10) 0.0281(9) -0.0006(8) 0.0077(8) 0.0008(8)
C13 0.0267(10) 0.0304(10) 0.0279(10) 0.0013(8) 0.0071(8) 0.0026(8)
C14 0.0272(10) 0.0307(10) 0.0293(9) 0.0007(8) 0.0092(8) 0.0022(8)
C15 0.0278(10) 0.0320(10) 0.0299(10) 0.0015(8) 0.0080(8) 0.0030(8)
C16 0.0313(11) 0.0384(12) 0.0405(12) 0.0061(9) 0.0084(9) 0.0048(9)

loop_
_atom_type_symbol
_atom_type_description
_atom_type_scat_dispersion_real
_atom_type_scat_dispersion_imag
_atom_type_scat_source
C C 0.0181 0.0091 'International Tables Vol C Tables 4.2.6.8 and 6.1.1.4'
H H 0.0000 0.0000 'International Tables Vol C Tables 4.2.6.8 and 6.1.1.4'
N N 0.0311 0.0180 'International Tables Vol C Tables 4.2.6.8 and 6.1.1.4'
O O 0.0492 0.0322 'International Tables Vol C Tables 4.2.6.8 and 6.1.1.4'

loop_
_geom_angle_atom_site_label_1
_geom_angle_atom_site_label_2
_geom_angle_atom_site_label_3
_geom_angle_site_symmetry_1
_geom_angle_site_symmetry_3
_geom_angle
_geom_angle_publ_flag
C1 N1 C7 . . 109.57(14) ?
C1 N1 C8 . . 123.43(14) ?
C7 N1 C8 . . 126.84(15) ?
C1 N2 C2 . . 110.10(15) ?
C1 N2 H2N . . 121.8(13) ?
C2 N2 H2N . . 128.0(13) ?
O1 C1 N2 . . 127.30(17) ?
O1 C1 N1 . . 125.93(16) ?
N2 C1 N1 . . 106.77(14) ?
C3 C2 N2 . . 132.22(17) ?
C3 C2 C7 . . 121.15(16) ?
N2 C2 C7 . . 106.63(15) ?
C2 C3 C4 . . 117.41(17) ?
C2 C3 H3A . . 121.3 ?
C4 C3 H3A . . 121.3 ?
C5 C4 C3 . . 121.29(16) ?
C5 C4 H4A . . 119.4 ?
C3 C4 H4A . . 119.4 ?
C4 C5 C6 . . 121.35(17) ?
C4 C5 H5A . . 119.3 ?
C6 C5 H5A . . 119.3 ?
C7 C6 C5 . . 117.15(17) ?
C7 C6 H6A . . 121.4 ?
C5 C6 H6A . . 121.4 ?
C6 C7 N1 . . 131.46(16) ?
C6 C7 C2 . . 121.64(16) ?
N1 C7 C2 . . 106.89(15) ?
N1 C8 C9 . . 113.48(14) ?
N1 C8 H8A . . 108.9 ?
C9 C8 H8A . . 108.9 ?
N1 C8 H8B . . 108.9 ?
C9 C8 H8B . . 108.9 ?
H8A C8 H8B . . 107.7 ?
C8 C9 C10 . . 114.21(15) ?
C8 C9 H9A . . 108.7 ?
C10 C9 H9A . . 108.7 ?
C8 C9 H9B . . 108.7 ?
C10 C9 H9B . . 108.7 ?
H9A C9 H9B . . 107.6 ?
C9 C10 C11 . . 112.36(16) ?
C9 C10 H10A . . 109.1 ?
C11 C10 H10A . . 109.1 ?
C9 C10 H10B . . 109.1 ?
C11 C10 H10B . . 109.1 ?
H10A C10 H10B . . 107.9 ?
C12 C11 C10 . . 113.73(16) ?
C12 C11 H11A . . 108.8 ?
C10 C11 H11A . . 108.8 ?
C12 C11 H11B . . 108.8 ?
C10 C11 H11B . . 108.8 ?
H11A C11 H11B . . 107.7 ?
C11 C12 C13 . . 113.00(16) ?
C11 C12 H12A . . 109.0 ?
C13 C12 H12A . . 109.0 ?
C11 C12 H12B . . 109.0 ?
C13 C12 H12B . . 109.0 ?
H12A C12 H12B . . 107.8 ?
C14 C13 C12 . . 114.10(16) ?
C14 C13 H13A . . 108.7 ?
C12 C13 H13A . . 108.7 ?
C14 C13 H13B . . 108.7 ?
C12 C13 H13B . . 108.7 ?
H13A C13 H13B . . 107.6 ?
C13 C14 C15 . . 113.07(16) ?
C13 C14 H14A . . 109.0 ?
C15 C14 H14A . . 109.0 ?
C13 C14 H14B . . 109.0 ?
C15 C14 H14B . . 109.0 ?
H14A C14 H14B . . 107.8 ?
C16 C15 C14 . . 113.53(17) ?
C16 C15 H15A . . 108.9 ?
C14 C15 H15A . . 108.9 ?
C16 C15 H15B . . 108.9 ?
C14 C15 H15B . . 108.9 ?
H15A C15 H15B . . 107.7 ?
C15 C16 H16A . . 109.5 ?
C15 C16 H16B . . 109.5 ?
H16A C16 H16B . . 109.5 ?
C15 C16 H16C . . 109.5 ?
H16A C16 H16C . . 109.5 ?
H16B C16 H16C . . 109.5 ?

loop_
_geom_bond_atom_site_label_1
_geom_bond_atom_site_label_2
_geom_bond_site_symmetry_2
_geom_bond_distance
_geom_bond_publ_flag
O1 C1 . 1.235(2) ?
N1 C1 . 1.375(2) ?
N1 C7 . 1.395(2) ?
N1 C8 . 1.460(2) ?
N2 C1 . 1.372(2) ?
N2 C2 . 1.389(2) ?
N2 H2N . 0.92(2) ?
C2 C3 . 1.383(2) ?
C2 C7 . 1.402(2) ?
C3 C4 . 1.395(3) ?
C3 H3A . 0.9500 ?
C4 C5 . 1.393(3) ?
C4 H4A . 0.9500 ?
C5 C6 . 1.394(2) ?
C5 H5A . 0.9500 ?
C6 C7 . 1.384(2) ?
C6 H6A . 0.9500 ?
C8 C9 . 1.521(2) ?
C8 H8A . 0.9900 ?
C8 H8B . 0.9900 ?
C9 C10 . 1.523(2) ?
C9 H9A . 0.9900 ?
C9 H9B . 0.9900 ?
C10 C11 . 1.527(2) ?
C10 H10A . 0.9900 ?
C10 H10B . 0.9900 ?
C11 C12 . 1.522(3) ?
C11 H11A . 0.9900 ?
C11 H11B . 0.9900 ?
C12 C13 . 1.527(3) ?
C12 H12A . 0.9900 ?
C12 H12B . 0.9900 ?
C13 C14 . 1.521(3) ?
C13 H13A . 0.9900 ?
C13 H13B . 0.9900 ?
C14 C15 . 1.525(2) ?
C14 H14A . 0.9900 ?
C14 H14B . 0.9900 ?
C15 C16 . 1.521(3) ?
C15 H15A . 0.9900 ?
C15 H15B . 0.9900 ?
C16 H16A . 0.9800 ?
C16 H16B . 0.9800 ?
C16 H16C . 0.9800 ?

loop_
_geom_hbond_atom_site_label_D
_geom_hbond_atom_site_label_H
_geom_hbond_atom_site_label_A
_geom_hbond_site_symmetry_A
_geom_hbond_distance_DH
_geom_hbond_distance_HA
_geom_hbond_distance_DA
_geom_hbond_angle_DHA
N2 H2N O1 3_566 0.92(2) 1.92(2) 2.817(2) 166.1(19)
C4 H4A O1 4_575 0.95 2.50 3.284(2) 140
C8 H8B O1 1_565 0.99 2.55 3.453(2) 151

loop_
_geom_torsion_atom_site_label_1
_geom_torsion_atom_site_label_2
_geom_torsion_atom_site_label_3
_geom_torsion_atom_site_label_4
_geom_torsion_site_symmetry_1
_geom_torsion_site_symmetry_2
_geom_torsion_site_symmetry_3
_geom_torsion_site_symmetry_4
_geom_torsion
_geom_torsion_publ_flag
C2 N2 C1 O1 . . . . 178.67(16) ?
C2 N2 C1 N1 . . . . -1.54(18) ?
C7 N1 C1 O1 . . . . -178.42(16) ?
C8 N1 C1 O1 . . . . -2.6(3) ?
C7 N1 C1 N2 . . . . 1.78(18) ?
C8 N1 C1 N2 . . . . 177.57(14) ?
C1 N2 C2 C3 . . . . -178.49(18) ?
C1 N2 C2 C7 . . . . 0.71(19) ?
N2 C2 C3 C4 . . . . 179.37(18) ?
C7 C2 C3 C4 . . . . 0.3(2) ?
C2 C3 C4 C5 . . . . -0.8(3) ?
C3 C4 C5 C6 . . . . 0.5(3) ?
C4 C5 C6 C7 . . . . 0.3(3) ?
C5 C6 C7 N1 . . . . -179.73(17) ?
C5 C6 C7 C2 . . . . -0.9(3) ?
C1 N1 C7 C6 . . . . 177.62(18) ?
C8 N1 C7 C6 . . . . 2.0(3) ?
C1 N1 C7 C2 . . . . -1.36(18) ?
C8 N1 C7 C2 . . . . -176.97(15) ?
C3 C2 C7 C6 . . . . 0.6(3) ?
N2 C2 C7 C6 . . . . -178.71(16) ?
C3 C2 C7 N1 . . . . 179.70(15) ?
N2 C2 C7 N1 . . . . 0.39(18) ?
C1 N1 C8 C9 . . . . 113.44(17) ?
C7 N1 C8 C9 . . . . -71.5(2) ?
N1 C8 C9 C10 . . . . -58.51(19) ?
C8 C9 C10 C11 . . . . -174.43(14) ?
C9 C10 C11 C12 . . . . -176.51(15) ?
C10 C11 C12 C13 . . . . -176.55(14) ?
C11 C12 C13 C14 . . . . 178.92(15) ?
C12 C13 C14 C15 . . . . -179.06(15) ?
C13 C14 C15 C16 . . . . -178.32(16) ?

loop_
_cod_related_entry_id
_cod_related_entry_database
_cod_related_entry_code
1 ChemSpider 1431190
